data_7707822
loop_
_publ_author_name
'Wu, Junmiao'
'Yang, Tongfu'
'Wang, Xiaojun'
'Li, Wenjuan'
'Pang, Min'
'Sun, Hongbin'
'Liang, Hong'
'Yang, Feng'

_publ_section_title
;
 Development of a multi-target anticancer Sn(ii) pyridine-2-carboxaldehyde
 thiosemicarbazone complex.
;
_journal_issue 31
_journal_name_full 'Dalton transactions (Cambridge, England : 2003)'
_journal_page_first 10909
_journal_page_last 10921
_journal_paper_doi 10.1039/d1dt01272j
_journal_volume 50
_journal_year 2021
_chemical_formula_moiety 'C7 H7 Cl N4 S Sn'
_chemical_formula_sum 'C7 H7 Cl N4 S Sn'
_chemical_formula_weight 333.37
_space_group_crystal_system monoclinic
_space_group_IT_number 14
_space_group_name_Hall '-P 2yn'
_space_group_name_H-M_alt 'P 1 21/n 1'
_atom_sites_solution_hydrogens geom
_atom_sites_solution_primary direct
_atom_sites_solution_secondary difmap
_audit_creation_date 2020-08-04
_audit_creation_method
;
Olex2 1.2
(compiled 2018.05.29 svn.r3508 for OlexSys, GUI svn.r5506)
;
_audit_update_record
;
2021-06-07 deposited with the CCDC.	2021-07-05 downloaded from the CCDC.
;
_cell_angle_alpha 90.00
_cell_angle_beta 97.810(4)
_cell_angle_gamma 90.00
_cell_formula_units_Z 4
_cell_length_a 6.1495(3)
_cell_length_b 14.0182(5)
_cell_length_c 12.7608(6)
_cell_measurement_reflns_used 1910
_cell_measurement_temperature 297.15
_cell_measurement_theta_max 26.0660
_cell_measurement_theta_min 4.1540
_cell_volume 1089.84(8)
_computing_cell_refinement 'CrysAlisPro 1.171.38.43 (Rigaku OD, 2015)'
_computing_data_collection 'CrysAlisPro 1.171.38.43 (Rigaku OD, 2015)'
_computing_data_reduction 'CrysAlisPro 1.171.38.43 (Rigaku OD, 2015)'
_computing_molecular_graphics 'Olex2 (Dolomanov et al., 2009)'
_computing_publication_material 'Olex2 (Dolomanov et al., 2009)'
_computing_structure_refinement 'XL (Sheldrick, 2008)'
_computing_structure_solution 'XS (Sheldrick, 2008)'
_diffrn_ambient_temperature 297.15
_diffrn_detector 'CCD plate'
_diffrn_detector_area_resol_mean 15.9784
_diffrn_detector_type Eos
_diffrn_measured_fraction_theta_full 0.998
_diffrn_measured_fraction_theta_max 0.998
_diffrn_measurement_details
;
List of Runs (angles in degrees, time in seconds):

  # Type    Start    End  Width  t~exp~   \w     \q     \k     \f   Frames
#--------------------------------------------------------------------------
  1  \w    -96.00 -35.00   1.00    6.00    --  -19.88-178.00 -30.00   61
  2  \w    -90.00  10.00   1.00    6.00    --  -19.88 -77.00-120.00  100
  3  \w    -45.00  53.00   1.00    6.00    --  -19.88  38.00  30.00   98
  4  \w    -55.00  43.00   1.00    6.00    --   17.61 -38.00-180.00   98
  5  \w    -90.00 -53.00   1.00    6.00    --  -19.88 -77.00  90.00   37
;
_diffrn_measurement_device 'four-circle diffractometer'
_diffrn_measurement_device_type 'SuperNova, Single source at offset, Eos'
_diffrn_measurement_method '\w scans'
_diffrn_orient_matrix_type 'CrysAlisPro convention (1999,Acta A55,543-557)'
_diffrn_orient_matrix_UB_11 -0.0544462000
_diffrn_orient_matrix_UB_12 -0.0085528000
_diffrn_orient_matrix_UB_13 -0.0518029000
_diffrn_orient_matrix_UB_21 0.0944152000
_diffrn_orient_matrix_UB_22 -0.0238914000
_diffrn_orient_matrix_UB_23 -0.0129917000
_diffrn_orient_matrix_UB_31 -0.0408808000
_diffrn_orient_matrix_UB_32 -0.0437722000
_diffrn_orient_matrix_UB_33 0.0172314000
_diffrn_radiation_monochromator mirror
_diffrn_radiation_probe x-ray
_diffrn_radiation_type MoK\a
_diffrn_radiation_wavelength 0.71073
_diffrn_reflns_av_R_equivalents 0.0396
_diffrn_reflns_av_unetI/netI 0.0420
_diffrn_reflns_limit_h_max 7
_diffrn_reflns_limit_h_min -7
_diffrn_reflns_limit_k_max 15
_diffrn_reflns_limit_k_min -16
_diffrn_reflns_limit_l_max 15
_diffrn_reflns_limit_l_min -15
_diffrn_reflns_number 7250
_diffrn_reflns_theta_full 24.99
_diffrn_reflns_theta_max 24.99
_diffrn_reflns_theta_min 3.32
_diffrn_source 'micro-focus sealed X-ray tube'
_diffrn_source_type 'SuperNova (Mo) X-ray Source'
_exptl_absorpt_coefficient_mu 2.747
_exptl_absorpt_correction_T_max 1.00000
_exptl_absorpt_correction_T_min 0.59739
_exptl_absorpt_correction_type multi-scan
_exptl_absorpt_process_details
;
CrysAlisPro 1.171.38.43 (Rigaku Oxford Diffraction, 2015)
Empirical absorption correction using spherical harmonics,
 implemented in SCALE3 ABSPACK scaling algorithm.
;
_exptl_crystal_colour 'dull orangish orange'
_exptl_crystal_colour_lustre dull
_exptl_crystal_colour_modifier orangish
_exptl_crystal_colour_primary orange
_exptl_crystal_density_diffrn 2.032
_exptl_crystal_density_method 'not measured'
_exptl_crystal_description block
_exptl_crystal_F_000 640
_exptl_crystal_size_max 0.27
_exptl_crystal_size_mid 0.18
_exptl_crystal_size_min 0.12
_refine_diff_density_max 0.603
_refine_diff_density_min -0.719
_refine_diff_density_rms 0.102
_refine_ls_extinction_method none
_refine_ls_goodness_of_fit_ref 1.010
_refine_ls_hydrogen_treatment mixed
_refine_ls_matrix_type full
_refine_ls_number_parameters 131
_refine_ls_number_reflns 1916
_refine_ls_number_restraints 0
_refine_ls_restrained_S_all 1.010
_refine_ls_R_factor_all 0.0492
_refine_ls_R_factor_gt 0.0337
_refine_ls_shift/su_max 0.001
_refine_ls_shift/su_mean 0.000
_refine_ls_structure_factor_coef Fsqd
_refine_ls_weighting_details 'calc w=1/[\s^2^(Fo^2^)+(0.0388P)^2^+0.0000P] where P=(Fo^2^+2Fc^2^)/3'
_refine_ls_weighting_scheme calc
_refine_ls_wR_factor_gt 0.0736
_refine_ls_wR_factor_ref 0.0819
_reflns_number_gt 1500
_reflns_number_total 1916
_reflns_threshold_expression >2sigma(I)
_cod_data_source_file d1dt01272j2.cif
_cod_data_source_block 20181130wjmc0aaa
_cod_depositor_comments 'Adding full bibliography for 7707820--7707824.cif.'
_cod_original_cell_volume 1089.85(8)
_cod_database_code 7707822
_reflns_odcompleteness_completeness 99.74
_reflns_odcompleteness_iscentric 1
_reflns_odcompleteness_theta 26.32
_olex2_refinement_description
;
1. Fixed Uiso
 At 1.2 times of:
  All C(H) groups, All N(H,H) groups
2.a Aromatic/amide H refined with riding coordinates:
 C0AA(H0AA), C1AA(H1AA), C5(H5), C2AA(H2AA)
2.b X=CH2 refined with riding coordinates:
 N4(H4a,H4b)
;
_olex2_submission_special_instructions 'No special instructions were received'
_oxdiff_exptl_absorpt_empirical_details
;
Empirical correction (ABSPACK) includes:
- Absorption correction using spherical harmonics
- Frame scaling
;
_oxdiff_exptl_absorpt_empirical_full_max 1.453
_oxdiff_exptl_absorpt_empirical_full_min 0.646

loop_
_space_group_symop_id
_space_group_symop_operation_xyz
1 'x, y, z'
2 '-x+1/2, y+1/2, -z+1/2'
3 '-x, -y, -z'
4 'x-1/2, -y-1/2, z-1/2'

loop_
_atom_site_label
_atom_site_type_symbol
_atom_site_fract_x
_atom_site_fract_y
_atom_site_fract_z
_atom_site_U_iso_or_equiv
_atom_site_adp_type
_atom_site_occupancy
_atom_site_calc_flag
_atom_site_disorder_assembly
_atom_site_disorder_group
_atom_site_refinement_flags_posn
Sn1 Sn 0.17225(6) 0.86574(2) 0.85272(3) 0.04488(16) Uani 1 d . . .
S1 S -0.0490(2) 0.80008(8) 1.00138(10) 0.0470(3) Uani 1 d . . .
Cl1 Cl -0.0725(3) 0.77720(10) 0.71503(11) 0.0672(5) Uani 1 d . . .
C2 C -0.1456(9) 1.0404(3) 0.7964(4) 0.0403(12) Uani 1 d . . .
N2 N -0.1154(6) 0.9714(2) 0.8614(3) 0.0348(9) Uani 1 d . . .
N1 N 0.1491(7) 0.9874(3) 0.7095(3) 0.0456(10) Uani 1 d . . .
C7 C -0.2345(8) 0.8921(3) 1.0000(3) 0.0361(11) Uani 1 d . . .
N4 N -0.3735(7) 0.8901(3) 1.0712(3) 0.0470(11) Uani 1 d . . .
H4A H -0.4677 0.9353 1.0729 0.056 Uiso 1 calc . . R
H4B H -0.3693 0.8437 1.1155 0.056 Uiso 1 calc . . R
C10 C -0.0083(8) 1.0526(3) 0.7138(4) 0.0381(11) Uani 1 d . . .
C0AA C -0.0413(10) 1.1265(3) 0.6410(4) 0.0515(14) Uani 1 d . . .
H0AA H -0.1524 1.1709 0.6444 0.062 Uiso 1 calc . . R
C1AA C 0.0946(11) 1.1327(4) 0.5633(4) 0.0633(17) Uani 1 d . . .
H1AA H 0.0758 1.1815 0.5134 0.076 Uiso 1 calc . . R
C5 C 0.2546(11) 1.0673(4) 0.5604(5) 0.0732(19) Uani 1 d . . .
H5 H 0.3462 1.0706 0.5082 0.088 Uiso 1 calc . . R
C2AA C 0.2823(10) 0.9953(4) 0.6351(5) 0.0680(17) Uani 1 d . . .
H2AA H 0.3956 0.9515 0.6338 0.082 Uiso 1 calc . . R
N3 N -0.2565(6) 0.9674(2) 0.9357(3) 0.0364(9) Uani 1 d . . .
H2 H -0.249(8) 1.084(3) 0.799(4) 0.042(14) Uiso 1 d . . .

loop_
_atom_site_aniso_label
_atom_site_aniso_U_11
_atom_site_aniso_U_22
_atom_site_aniso_U_33
_atom_site_aniso_U_23
_atom_site_aniso_U_13
_atom_site_aniso_U_12
Sn1 0.0425(3) 0.0412(2) 0.0532(3) -0.00102(15) 0.01472(19) 0.00463(15)
S1 0.0610(9) 0.0375(7) 0.0445(7) 0.0042(5) 0.0146(7) 0.0096(6)
Cl1 0.1031(13) 0.0541(8) 0.0496(8) -0.0202(6) 0.0295(8) -0.0250(8)
C2 0.049(3) 0.033(3) 0.040(3) 0.000(2) 0.012(2) 0.004(2)
N2 0.042(2) 0.0297(19) 0.036(2) -0.0026(16) 0.0157(18) -0.0052(17)
N1 0.055(3) 0.040(2) 0.047(2) -0.0028(18) 0.026(2) -0.004(2)
C7 0.035(3) 0.041(3) 0.031(2) -0.005(2) 0.002(2) -0.008(2)
N4 0.055(3) 0.050(2) 0.039(2) 0.0117(18) 0.019(2) 0.011(2)
C10 0.046(3) 0.034(2) 0.037(3) -0.0010(19) 0.012(2) -0.002(2)
C0AA 0.070(4) 0.048(3) 0.040(3) 0.005(2) 0.020(3) -0.004(3)
C1AA 0.099(5) 0.050(3) 0.045(3) 0.003(2) 0.027(3) -0.016(3)
C5 0.098(5) 0.069(4) 0.064(4) 0.003(3) 0.053(4) -0.010(4)
C2AA 0.081(5) 0.058(4) 0.075(4) -0.003(3) 0.045(4) 0.004(3)
N3 0.037(2) 0.039(2) 0.036(2) 0.0044(17) 0.0158(18) 0.0004(17)

loop_
_atom_type_symbol
_atom_type_description
_atom_type_scat_dispersion_real
_atom_type_scat_dispersion_imag
_atom_type_scat_source
C C 0.0033 0.0016 'International Tables Vol C Tables 4.2.6.8 and 6.1.1.4'
H H 0.0000 0.0000 'International Tables Vol C Tables 4.2.6.8 and 6.1.1.4'
Cl Cl 0.1484 0.1585 'International Tables Vol C Tables 4.2.6.8 and 6.1.1.4'
N N 0.0061 0.0033 'International Tables Vol C Tables 4.2.6.8 and 6.1.1.4'
S S 0.1246 0.1234 'International Tables Vol C Tables 4.2.6.8 and 6.1.1.4'
Sn Sn -0.6537 1.4246 'International Tables Vol C Tables 4.2.6.8 and 6.1.1.4'

loop_
_geom_angle_atom_site_label_1
_geom_angle_atom_site_label_2
_geom_angle_atom_site_label_3
_geom_angle
_geom_angle_site_symmetry_1
_geom_angle_site_symmetry_3
_geom_angle_publ_flag
Cl1 Sn1 S1 90.69(5) . . ?
Cl1 Sn1 N1 81.61(10) . . ?
N2 Sn1 S1 73.64(9) . . ?
N2 Sn1 Cl1 87.71(9) . . ?
N2 Sn1 N1 68.29(13) . . ?
N1 Sn1 S1 141.36(10) . . ?
C7 S1 Sn1 97.85(16) . . ?
N2 C2 C10 121.1(5) . . ?
C2 N2 Sn1 119.9(3) . . ?
C2 N2 N3 115.6(4) . . ?
N3 N2 Sn1 124.4(3) . . ?
C10 N1 Sn1 114.0(3) . . ?
C10 N1 C2AA 119.2(4) . . ?
C2AA N1 Sn1 126.7(4) . . ?
N4 C7 S1 117.7(3) . . ?
N4 C7 N3 114.6(4) . . ?
N3 C7 S1 127.7(4) . . ?
N1 C10 C2 116.5(4) . . ?
N1 C10 C0AA 121.5(5) . . ?
C0AA C10 C2 122.0(5) . . ?
C1AA C0AA C10 118.6(5) . . ?
C5 C1AA C0AA 119.4(5) . . ?
C1AA C5 C2AA 120.0(5) . . ?
N1 C2AA C5 121.2(5) . . ?
C7 N3 N2 115.9(4) . . ?

loop_
_geom_bond_atom_site_label_1
_geom_bond_atom_site_label_2
_geom_bond_distance
_geom_bond_site_symmetry_2
_geom_bond_publ_flag
Sn1 S1 2.6455(14) . ?
Sn1 Cl1 2.4849(14) . ?
Sn1 N2 2.321(4) . ?
Sn1 N1 2.489(4) . ?
S1 C7 1.720(5) . ?
C2 N2 1.272(6) . ?
C2 C10 1.447(6) . ?
N2 N3 1.370(5) . ?
N1 C10 1.338(6) . ?
N1 C2AA 1.340(6) . ?
C7 N4 1.329(6) . ?
C7 N3 1.333(5) . ?
C10 C0AA 1.388(6) . ?
C0AA C1AA 1.384(7) . ?
C1AA C5 1.349(8) . ?
C5 C2AA 1.383(8) . ?
